data_2226820
loop_
_publ_author_name
'H\"okelek, Tuncer'
'Dal, Hakan'
'Tercan, Bar\?i\,s'
'Tenlik, Erdin\,c'
'Necefo\(glu, Hacali'

_publ_section_title
;
 Diaquabis(4-methoxybenzoato-\k<i>O</i>)bis(nicotinamide-\k<i>N</i>^1^)nickel(II)
 dihydrate
;
_journal_coeditor_code CI5126
_journal_issue 8
_journal_name_full 'Acta Crystallographica Section E'
_journal_page_first m891
_journal_page_last m892
_journal_paper_doi 10.1107/S1600536810025985
_journal_volume 66
_journal_year 2010
_chemical_formula_iupac '[Ni (C8 H7 O3)2 (C6 H6 N2 O)2 (H2 O)2], 2H2 O'
_chemical_formula_moiety 'C28 H30 N4 Ni O10, 2H2 O'
_chemical_formula_sum 'C28 H34 N4 Ni O12'
_chemical_formula_weight 677.28
_chemical_name_systematic
;
Diaquabis(4-methoxybenzoato-\k<i>O</i>)bis(nicotinamide-\k<i>N</i>^1^)nickel(II)
dihydrate
;
_space_group_IT_number 2
_symmetry_cell_setting triclinic
_symmetry_space_group_name_Hall '-P 1'
_symmetry_space_group_name_H-M 'P -1'
_atom_sites_solution_hydrogens geom
_atom_sites_solution_primary direct
_atom_sites_solution_secondary difmap
_audit_creation_method SHELXL-97
_cell_angle_alpha 101.637(3)
_cell_angle_beta 91.634(2)
_cell_angle_gamma 105.137(3)
_cell_formula_units_Z 1
_cell_length_a 8.1279(2)
_cell_length_b 9.7006(2)
_cell_length_c 10.0636(3)
_cell_measurement_reflns_used 7665
_cell_measurement_temperature 100(2)
_cell_measurement_theta_max 28.41
_cell_measurement_theta_min 2.23
_cell_volume 747.42(4)
_computing_cell_refinement 'SAINT (Bruker, 2007)'
_computing_data_collection 'APEX2 (Bruker, 2007)'
_computing_data_reduction 'SAINT (Bruker, 2007)'
_computing_molecular_graphics 'ORTEP-3 for Windows (Farrugia, 1997)'
_computing_publication_material
;
WinGX (Farrugia, 1999) and PLATON (Spek, 2009)
;
_computing_structure_refinement 'SHELXL97 (Sheldrick, 2008)'
_computing_structure_solution 'SHELXS97 (Sheldrick, 2008)'
_diffrn_ambient_temperature 100(2)
_diffrn_measured_fraction_theta_full 0.995
_diffrn_measured_fraction_theta_max 0.995
_diffrn_measurement_device_type 'Bruker Kappa APEXII CCD area-detector diffractometer'
_diffrn_measurement_method '\f and \w scans'
_diffrn_radiation_monochromator graphite
_diffrn_radiation_source 'fine-focus sealed tube'
_diffrn_radiation_type MoK\a
_diffrn_radiation_wavelength 0.71073
_diffrn_reflns_av_R_equivalents 0.0238
_diffrn_reflns_av_sigmaI/netI 0.0230
_diffrn_reflns_limit_h_max 10
_diffrn_reflns_limit_h_min -10
_diffrn_reflns_limit_k_max 12
_diffrn_reflns_limit_k_min -12
_diffrn_reflns_limit_l_max 13
_diffrn_reflns_limit_l_min -13
_diffrn_reflns_number 13749
_diffrn_reflns_theta_full 28.44
_diffrn_reflns_theta_max 28.44
_diffrn_reflns_theta_min 2.07
_diffrn_standards_number 0
_exptl_absorpt_coefficient_mu 0.720
_exptl_absorpt_correction_T_max 0.8713
_exptl_absorpt_correction_T_min 0.7967
_exptl_absorpt_correction_type multi-scan
_exptl_absorpt_process_details '(SADABS; Bruker, 2005)'
_exptl_crystal_colour blue
_exptl_crystal_density_diffrn 1.505
_exptl_crystal_density_method 'not measured'
_exptl_crystal_description Block
_exptl_crystal_F_000 354
_exptl_crystal_size_max 0.35
_exptl_crystal_size_mid 0.26
_exptl_crystal_size_min 0.19
_refine_diff_density_max 0.406
_refine_diff_density_min -0.322
_refine_ls_extinction_method none
_refine_ls_goodness_of_fit_ref 1.041
_refine_ls_hydrogen_treatment mixed
_refine_ls_matrix_type full
_refine_ls_number_parameters 228
_refine_ls_number_reflns 3740
_refine_ls_number_restraints 0
_refine_ls_restrained_S_all 1.041
_refine_ls_R_factor_all 0.0295
_refine_ls_R_factor_gt 0.0261
_refine_ls_shift/su_max 0.001
_refine_ls_shift/su_mean 0.000
_refine_ls_structure_factor_coef Fsqd
_refine_ls_weighting_details 'calc w=1/[\s^2^(Fo^2^)+(0.0304P)^2^+0.3607P] where P=(Fo^2^+2Fc^2^)/3'
_refine_ls_weighting_scheme calc
_refine_ls_wR_factor_gt 0.0650
_refine_ls_wR_factor_ref 0.0671
_reflns_number_gt 3454
_reflns_number_total 3740
_reflns_threshold_expression I>2\s(I)
_cod_data_source_file ci5126.cif
_cod_data_source_block I
_cod_database_code 2226820
_cod_database_fobs_code 2226820

loop_
_symmetry_equiv_pos_as_xyz
'x, y, z'
'-x, -y, -z'

loop_
_atom_site_type_symbol
_atom_site_label
_atom_site_fract_x
_atom_site_fract_y
_atom_site_fract_z
_atom_site_U_iso_or_equiv
_atom_site_adp_type
_atom_site_calc_flag
_atom_site_refinement_flags
_atom_site_occupancy
_atom_site_disorder_assembly
_atom_site_disorder_group
Ni Ni1 1.0000 0.5000 0.5000 0.01031(7) Uani d S 1 . .
O O1 0.84093(11) 0.34709(9) 0.34598(9) 0.01344(18) Uani d . 1 . .
O O2 0.97158(13) 0.37223(10) 0.15603(9) 0.0186(2) Uani d . 1 . .
O O3 0.51173(13) -0.29261(10) 0.00777(10) 0.0227(2) Uani d . 1 . .
O O4 1.23447(12) -0.12322(10) 0.38559(10) 0.01808(19) Uani d . 1 . .
O O5 0.84001(12) 0.41637(10) 0.63798(10) 0.01381(18) Uani d . 1 . .
H H51 0.824(2) 0.328(2) 0.6383(18) 0.026(5) Uiso d . 1 . .
H H52 0.880(3) 0.466(2) 0.710(2) 0.033(5) Uiso d . 1 . .
O O6 1.09929(14) 0.36688(11) -0.10135(11) 0.0217(2) Uani d . 1 . .
H H61 1.060(2) 0.3618(18) -0.0275(19) 0.020 Uiso d . 1 . .
H H62 1.093(2) 0.444(2) -0.1194(17) 0.020 Uiso d . 1 . .
N N1 1.15013(13) 0.35208(11) 0.50331(10) 0.0123(2) Uani d . 1 . .
N N2 1.00731(15) -0.08680(12) 0.27740(11) 0.0164(2) Uani d . 1 . .
H H21 0.955(2) -0.027(2) 0.2615(17) 0.021(4) Uiso d . 1 . .
H H22 0.976(2) -0.178(2) 0.2312(19) 0.028(5) Uiso d . 1 . .
C C1 0.86838(16) 0.29893(13) 0.22424(12) 0.0132(2) Uani d . 1 . .
C C2 0.77440(16) 0.14302(13) 0.16204(12) 0.0136(2) Uani d . 1 . .
C C3 0.65161(17) 0.06356(14) 0.23287(13) 0.0166(3) Uani d . 1 . .
H H3 0.6270 0.1096 0.3197 0.020 Uiso calc R 1 . .
C C4 0.56565(17) -0.08093(14) 0.17828(14) 0.0186(3) Uani d . 1 . .
H H4 0.4811 -0.1330 0.2268 0.022 Uiso calc R 1 . .
C C5 0.60317(17) -0.15037(14) 0.05176(13) 0.0166(3) Uani d . 1 . .
C C6 0.72616(18) -0.07365(14) -0.01936(13) 0.0193(3) Uani d . 1 . .
H H6 0.7531 -0.1207 -0.1049 0.023 Uiso calc R 1 . .
C C7 0.80961(18) 0.07279(14) 0.03580(13) 0.0178(3) Uani d . 1 . .
H H7 0.8920 0.1256 -0.0138 0.021 Uiso calc R 1 . .
C C8 0.5467(2) -0.37024(15) -0.11975(15) 0.0267(3) Uani d . 1 . .
H H8A 0.4740 -0.4712 -0.1386 0.040 Uiso calc R 1 . .
H H8B 0.6672 -0.3705 -0.1161 0.040 Uiso calc R 1 . .
H H8C 0.5229 -0.3223 -0.1922 0.040 Uiso calc R 1 . .
C C9 1.30962(17) 0.40473(14) 0.56440(13) 0.0165(3) Uani d . 1 . .
H H9 1.3474 0.5053 0.6080 0.020 Uiso calc R 1 . .
C C10 1.42177(17) 0.31926(14) 0.56686(14) 0.0191(3) Uani d . 1 . .
H H10 1.5328 0.3600 0.6130 0.023 Uiso calc R 1 . .
C C11 1.36869(17) 0.17315(14) 0.50057(13) 0.0156(2) Uani d . 1 . .
H H11 1.4428 0.1119 0.5007 0.019 Uiso calc R 1 . .
C C12 1.20523(16) 0.11758(13) 0.43385(12) 0.0124(2) Uani d . 1 . .
C C13 1.09960(16) 0.21032(13) 0.43965(12) 0.0124(2) Uani d . 1 . .
H H13 0.9867 0.1717 0.3967 0.015 Uiso calc R 1 . .
C C14 1.14890(16) -0.04076(13) 0.36228(12) 0.0132(2) Uani d . 1 . .

loop_
_atom_site_aniso_label
_atom_site_aniso_U_11
_atom_site_aniso_U_22
_atom_site_aniso_U_33
_atom_site_aniso_U_12
_atom_site_aniso_U_13
_atom_site_aniso_U_23
Ni1 0.01171(11) 0.00792(11) 0.01082(11) 0.00341(8) -0.00027(8) 0.00012(8)
O1 0.0145(4) 0.0117(4) 0.0131(4) 0.0045(3) -0.0005(3) -0.0006(3)
O2 0.0262(5) 0.0119(4) 0.0144(4) 0.0005(4) 0.0021(4) 0.0015(3)
O3 0.0265(5) 0.0112(4) 0.0244(5) -0.0007(4) -0.0025(4) -0.0016(4)
O4 0.0195(5) 0.0117(4) 0.0246(5) 0.0068(4) 0.0026(4) 0.0039(4)
O5 0.0164(4) 0.0100(4) 0.0140(4) 0.0034(3) -0.0002(3) 0.0007(3)
O6 0.0344(6) 0.0147(5) 0.0164(5) 0.0076(4) 0.0037(4) 0.0025(4)
N1 0.0140(5) 0.0108(5) 0.0123(5) 0.0044(4) 0.0013(4) 0.0018(4)
N2 0.0217(6) 0.0112(5) 0.0167(5) 0.0071(4) -0.0002(4) 0.0010(4)
C1 0.0146(6) 0.0117(5) 0.0137(6) 0.0052(4) -0.0024(4) 0.0017(4)
C2 0.0151(6) 0.0112(5) 0.0135(6) 0.0039(4) -0.0024(5) 0.0007(4)
C3 0.0175(6) 0.0152(6) 0.0157(6) 0.0043(5) 0.0021(5) 0.0006(5)
C4 0.0174(6) 0.0152(6) 0.0211(6) 0.0011(5) 0.0022(5) 0.0033(5)
C5 0.0173(6) 0.0111(6) 0.0190(6) 0.0025(5) -0.0049(5) 0.0006(5)
C6 0.0261(7) 0.0152(6) 0.0136(6) 0.0041(5) 0.0007(5) -0.0018(5)
C7 0.0223(6) 0.0139(6) 0.0144(6) 0.0016(5) 0.0019(5) 0.0014(5)
C8 0.0364(8) 0.0146(6) 0.0236(7) 0.0044(6) -0.0065(6) -0.0038(5)
C9 0.0165(6) 0.0115(6) 0.0195(6) 0.0036(5) -0.0013(5) -0.0002(5)
C10 0.0140(6) 0.0169(6) 0.0250(7) 0.0046(5) -0.0031(5) 0.0013(5)
C11 0.0161(6) 0.0150(6) 0.0185(6) 0.0085(5) 0.0029(5) 0.0043(5)
C12 0.0158(6) 0.0104(5) 0.0120(5) 0.0044(4) 0.0041(4) 0.0034(4)
C13 0.0140(6) 0.0116(5) 0.0117(5) 0.0036(4) 0.0014(4) 0.0028(4)
C14 0.0169(6) 0.0110(5) 0.0129(5) 0.0047(4) 0.0061(5) 0.0037(4)

loop_
_atom_type_symbol
_atom_type_description
_atom_type_scat_dispersion_real
_atom_type_scat_dispersion_imag
_atom_type_scat_source
C C 0.0033 0.0016 'International Tables Vol C Tables 4.2.6.8 and 6.1.1.4'
H H 0.0000 0.0000 'International Tables Vol C Tables 4.2.6.8 and 6.1.1.4'
N N 0.0061 0.0033 'International Tables Vol C Tables 4.2.6.8 and 6.1.1.4'
O O 0.0106 0.0060 'International Tables Vol C Tables 4.2.6.8 and 6.1.1.4'
Ni Ni 0.3393 1.1124 'International Tables Vol C Tables 4.2.6.8 and 6.1.1.4'

loop_
_geom_angle_atom_site_label_1
_geom_angle_atom_site_label_2
_geom_angle_atom_site_label_3
_geom_angle_site_symmetry_1
_geom_angle_site_symmetry_3
_geom_angle
_geom_angle_publ_flag
O1 Ni1 O1 2_766 . 180.0 ?
O1 Ni1 O5 . . 88.52(4) ?
O1 Ni1 O5 2_766 . 91.48(4) ?
O1 Ni1 O5 . 2_766 91.48(4) ?
O1 Ni1 O5 2_766 2_766 88.52(4) ?
O1 Ni1 N1 . . 88.64(4) ?
O1 Ni1 N1 2_766 . 91.36(4) ?
O1 Ni1 N1 . 2_766 91.36(4) ?
O1 Ni1 N1 2_766 2_766 88.64(4) ?
O5 Ni1 O5 . 2_766 180.0000(10) ?
O5 Ni1 N1 . . 93.21(4) ?
O5 Ni1 N1 2_766 . 86.79(4) ?
O5 Ni1 N1 . 2_766 86.79(4) ?
O5 Ni1 N1 2_766 2_766 93.21(4) ?
N1 Ni1 N1 . 2_766 180.0 ?
C1 O1 Ni1 . . 130.22(8) ?
C5 O3 C8 . . 117.74(11) ?
Ni1 O5 H51 . . 117.6(12) ?
Ni1 O5 H52 . . 104.9(14) ?
H51 O5 H52 . . 111.1(19) ?
H62 O6 H61 . . 108.0(17) ?
C9 N1 Ni1 . . 118.24(8) ?
C9 N1 C13 . . 117.80(11) ?
C13 N1 Ni1 . . 123.79(8) ?
C14 N2 H21 . . 120.0(12) ?
C14 N2 H22 . . 119.6(12) ?
H21 N2 H22 . . 120.1(17) ?
O1 C1 C2 . . 116.29(11) ?
O2 C1 O1 . . 124.22(11) ?
O2 C1 C2 . . 119.46(11) ?
C3 C2 C1 . . 120.07(11) ?
C7 C2 C1 . . 121.44(12) ?
C7 C2 C3 . . 118.47(11) ?
C2 C3 H3 . . 119.5 ?
C4 C3 C2 . . 120.95(12) ?
C4 C3 H3 . . 119.5 ?
C3 C4 C5 . . 119.95(12) ?
C3 C4 H4 . . 120.0 ?
C5 C4 H4 . . 120.0 ?
O3 C5 C4 . . 115.16(12) ?
O3 C5 C6 . . 124.95(12) ?
C6 C5 C4 . . 119.89(12) ?
C5 C6 C7 . . 119.52(12) ?
C5 C6 H6 . . 120.2 ?
C7 C6 H6 . . 120.2 ?
C2 C7 C6 . . 121.20(12) ?
C2 C7 H7 . . 119.4 ?
C6 C7 H7 . . 119.4 ?
O3 C8 H8A . . 109.5 ?
O3 C8 H8B . . 109.5 ?
O3 C8 H8C . . 109.5 ?
H8A C8 H8B . . 109.5 ?
H8A C8 H8C . . 109.5 ?
H8B C8 H8C . . 109.5 ?
N1 C9 C10 . . 123.11(12) ?
N1 C9 H9 . . 118.4 ?
C10 C9 H9 . . 118.4 ?
C9 C10 C11 . . 118.69(12) ?
C9 C10 H10 . . 120.7 ?
C11 C10 H10 . . 120.7 ?
C10 C11 C12 . . 118.98(11) ?
C10 C11 H11 . . 120.5 ?
C12 C11 H11 . . 120.5 ?
C11 C12 C14 . . 118.60(11) ?
C13 C12 C11 . . 118.44(11) ?
C13 C12 C14 . . 122.93(11) ?
N1 C13 C12 . . 122.95(11) ?
N1 C13 H13 . . 118.5 ?
C12 C13 H13 . . 118.5 ?
O4 C14 N2 . . 122.82(12) ?
O4 C14 C12 . . 118.87(11) ?
N2 C14 C12 . . 118.31(11) ?

loop_
_geom_bond_atom_site_label_1
_geom_bond_atom_site_label_2
_geom_bond_site_symmetry_2
_geom_bond_distance
_geom_bond_publ_flag
Ni1 O1 . 2.0569(9) yes
Ni1 O1 2_766 2.0569(9) ?
Ni1 O5 . 2.0697(9) yes
Ni1 O5 2_766 2.0697(9) ?
Ni1 N1 . 2.1167(10) yes
Ni1 N1 2_766 2.1167(10) ?
O1 C1 . 1.2681(15) ?
O2 C1 . 1.2644(16) ?
O3 C5 . 1.3607(15) ?
O3 C8 . 1.4274(18) ?
O4 C14 . 1.2392(15) ?
O5 H51 . 0.83(2) ?
O5 H52 . 0.79(2) ?
O6 H61 . 0.823(18) ?
O6 H62 . 0.818(18) ?
N1 C9 . 1.3421(16) ?
N1 C13 . 1.3434(15) ?
N2 C14 . 1.3324(17) ?
N2 H21 . 0.839(18) ?
N2 H22 . 0.877(19) ?
C1 C2 . 1.5001(17) ?
C2 C3 . 1.3995(18) ?
C2 C7 . 1.3904(18) ?
C3 C4 . 1.3822(18) ?
C3 H3 . 0.95 ?
C4 C5 . 1.3970(19) ?
C4 H4 . 0.95 ?
C5 C6 . 1.3902(19) ?
C6 C7 . 1.3941(18) ?
C6 H6 . 0.95 ?
C7 H7 . 0.95 ?
C8 H8A . 0.98 ?
C8 H8B . 0.98 ?
C8 H8C . 0.98 ?
C9 C10 . 1.3858(18) ?
C9 H9 . 0.95 ?
C10 C11 . 1.3867(18) ?
C10 H10 . 0.95 ?
C11 C12 . 1.3913(18) ?
C11 H11 . 0.95 ?
C12 C13 . 1.3910(17) ?
C12 C14 . 1.5017(16) ?
C13 H13 . 0.95 ?

loop_
_geom_hbond_atom_site_label_D
_geom_hbond_atom_site_label_H
_geom_hbond_atom_site_label_A
_geom_hbond_site_symmetry_A
_geom_hbond_distance_DH
_geom_hbond_distance_HA
_geom_hbond_distance_DA
_geom_hbond_angle_DHA
_geom_hbond_publ_flag
N2 H22 O6 2_755 0.88(2) 1.96(2) 2.8306(16) 170(2) yes
O5 H51 O4 2_756 0.83(2) 1.88(2) 2.7074(14) 171(2) yes
O5 H52 O2 2_766 0.79(2) 1.95(2) 2.7040(14) 159(2) yes
O6 H61 O2 . 0.82(2) 1.99(2) 2.8136(14) 174(2) yes
O6 H62 O2 2_765 0.82(2) 2.08(2) 2.8887(15) 169(2) yes
C9 H9 O1 2_766 0.95 2.35 2.9719(16) 123 yes
C10 H10 O5 1_655 0.95 2.41 3.2973(17) 156 yes

loop_
_geom_torsion_atom_site_label_1
_geom_torsion_atom_site_label_2
_geom_torsion_atom_site_label_3
_geom_torsion_atom_site_label_4
_geom_torsion_site_symmetry_1
_geom_torsion_site_symmetry_2
_geom_torsion_site_symmetry_3
_geom_torsion_site_symmetry_4
_geom_torsion
_geom_torsion_publ_flag
O5 Ni1 O1 C1 . . . . -160.75(10) ?
O5 Ni1 O1 C1 2_766 . . . 19.25(10) ?
N1 Ni1 O1 C1 . . . . -67.50(10) ?
N1 Ni1 O1 C1 2_766 . . . 112.50(10) ?
O1 Ni1 N1 C9 . . . . 162.56(10) ?
O1 Ni1 N1 C9 2_766 . . . -17.44(10) ?
O1 Ni1 N1 C13 . . . . -12.62(10) ?
O1 Ni1 N1 C13 2_766 . . . 167.38(10) ?
O5 Ni1 N1 C9 . . . . -109.01(10) ?
O5 Ni1 N1 C9 2_766 . . . 70.99(10) ?
O5 Ni1 N1 C13 . . . . 75.81(10) ?
O5 Ni1 N1 C13 2_766 . . . -104.19(10) ?
Ni1 O1 C1 O2 . . . . -29.75(18) ?
Ni1 O1 C1 C2 . . . . 148.20(9) ?
Ni1 N1 C9 C10 . . . . -176.80(10) ?
C13 N1 C9 C10 . . . . -1.33(19) ?
Ni1 N1 C13 C12 . . . . 174.71(9) ?
C9 N1 C13 C12 . . . . -0.49(18) ?
O1 C1 C2 C3 . . . . 6.12(17) ?
O1 C1 C2 C7 . . . . -172.05(12) ?
O2 C1 C2 C3 . . . . -175.83(11) ?
O2 C1 C2 C7 . . . . 6.00(18) ?
C1 C2 C3 C4 . . . . -178.93(12) ?
C7 C2 C3 C4 . . . . -0.71(19) ?
C1 C2 C7 C6 . . . . 177.72(12) ?
C3 C2 C7 C6 . . . . -0.5(2) ?
C2 C3 C4 C5 . . . . 1.2(2) ?
C8 O3 C5 C4 . . . . -178.85(12) ?
C8 O3 C5 C6 . . . . 1.3(2) ?
C3 C4 C5 O3 . . . . 179.75(12) ?
C3 C4 C5 C6 . . . . -0.4(2) ?
O3 C5 C6 C7 . . . . 179.07(13) ?
C4 C5 C6 C7 . . . . -0.7(2) ?
C5 C6 C7 C2 . . . . 1.2(2) ?
N1 C9 C10 C11 . . . . 1.5(2) ?
C9 C10 C11 C12 . . . . 0.1(2) ?
C10 C11 C12 C13 . . . . -1.78(19) ?
C10 C11 C12 C14 . . . . 179.97(11) ?
C11 C12 C13 N1 . . . . 2.04(18) ?
C14 C12 C13 N1 . . . . -179.79(11) ?
C11 C12 C14 O4 . . . . 13.48(17) ?
C11 C12 C14 N2 . . . . -167.30(12) ?
C13 C12 C14 O4 . . . . -164.68(12) ?
C13 C12 C14 N2 . . . . 14.53(18) ?
